data_7156632
loop_
_publ_author_name
'Yuan, Fu-Ru'
'Jiang, Fei'
'Chen, Ke-Wei'
'Mei, Guang-Jian'
'Wu, Qiong'
'Shi, Feng'

_publ_section_title
;
 Phosphine-catalyzed [4 + 2] cyclization of para-quinone methide
 derivatives with allenes.
;
_journal_issue 9
_journal_name_full 'Organic &amp; biomolecular chemistry'
_journal_page_first 2361
_journal_page_last 2369
_journal_paper_doi 10.1039/c8ob02979b
_journal_volume 17
_journal_year 2019
_chemical_formula_moiety '0.5(C34 H40 O4)'
_chemical_formula_sum 'C17 H20 O2'
_chemical_formula_weight 256.33
_space_group_crystal_system triclinic
_space_group_IT_number 2
_space_group_name_Hall '-P 1'
_space_group_name_H-M_alt 'P -1'
_symmetry_space_group_name_Hall '-P 1'
_symmetry_space_group_name_H-M 'P -1'
_atom_sites_solution_hydrogens geom
_atom_sites_solution_primary dual
_audit_creation_date 2018-02-03
_audit_creation_method
;
Olex2 1.2
(compiled 2017.08.10 svn.r3458 for OlexSys, GUI svn.r5381)
;
_audit_update_record
;
2018-11-28 deposited with the CCDC.
2019-01-02 downloaded from the CCDC.
;
_cell_angle_alpha 63.859(3)
_cell_angle_beta 70.176(3)
_cell_angle_gamma 61.173(3)
_cell_formula_units_Z 4
_cell_length_a 12.090(3)
_cell_length_b 12.294(3)
_cell_length_c 12.543(3)
_cell_measurement_reflns_used 1438
_cell_measurement_temperature 296(2)
_cell_measurement_theta_max 22.04
_cell_measurement_theta_min 2.22
_cell_volume 1447.1(6)
_computing_cell_refinement 'SAINT v7.68A (Bruker, 2009)'
_computing_data_reduction 'SAINT v7.68A (Bruker, 2009)'
_computing_molecular_graphics 'Olex2 (Dolomanov et al., 2009)'
_computing_publication_material 'Olex2 (Dolomanov et al., 2009)'
_computing_structure_refinement 'ShelXL (Sheldrick, 2015)'
_computing_structure_solution 'ShelXT (Sheldrick, 2015)'
_diffrn_ambient_temperature 296.15
_diffrn_measured_fraction_theta_full 0.979
_diffrn_measured_fraction_theta_max 0.965
_diffrn_measurement_device_type 'Bruker APEX-II CCD'
_diffrn_measurement_method '\f and \w scans'
_diffrn_radiation_type MoK\a
_diffrn_radiation_wavelength 0.71073
_diffrn_reflns_av_R_equivalents 0.0265
_diffrn_reflns_av_unetI/netI 0.0771
_diffrn_reflns_Laue_measured_fraction_full 0.979
_diffrn_reflns_Laue_measured_fraction_max 0.965
_diffrn_reflns_limit_h_max 12
_diffrn_reflns_limit_h_min -15
_diffrn_reflns_limit_k_max 9
_diffrn_reflns_limit_k_min -15
_diffrn_reflns_limit_l_max 15
_diffrn_reflns_limit_l_min -16
_diffrn_reflns_number 8425
_diffrn_reflns_point_group_measured_fraction_full 0.979
_diffrn_reflns_point_group_measured_fraction_max 0.965
_diffrn_reflns_theta_full 25.242
_diffrn_reflns_theta_max 26.991
_diffrn_reflns_theta_min 2.882
_diffrn_standards_number 0
_exptl_absorpt_coefficient_mu 0.075
_exptl_absorpt_correction_T_max 0.7455
_exptl_absorpt_correction_T_min 0.6316
_exptl_absorpt_correction_type multi-scan
_exptl_absorpt_process_details
'SADABS-2008/1 (Bruker,2008) was used for absorption correction. wR2(int) was 0.0900 before and 0.0342 after correction. The Ratio of minimum to maximum transmission is 0.8472. The \l/2 correction factor is 0.0015.'
_exptl_crystal_colour colourless
_exptl_crystal_density_diffrn 1.176
_exptl_crystal_description block
_exptl_crystal_F_000 552
_exptl_crystal_size_max 0.3
_exptl_crystal_size_mid 0.3
_exptl_crystal_size_min 0.1
_refine_diff_density_max 0.203
_refine_diff_density_min -0.254
_refine_diff_density_rms 0.046
_refine_ls_extinction_method none
_refine_ls_goodness_of_fit_ref 1.018
_refine_ls_hydrogen_treatment constr
_refine_ls_matrix_type full
_refine_ls_number_parameters 351
_refine_ls_number_reflns 6083
_refine_ls_number_restraints 0
_refine_ls_restrained_S_all 1.018
_refine_ls_R_factor_all 0.1393
_refine_ls_R_factor_gt 0.0680
_refine_ls_shift/su_max 0.001
_refine_ls_shift/su_mean 0.000
_refine_ls_structure_factor_coef Fsqd
_refine_ls_weighting_details 'w=1/[\s^2^(Fo^2^)+(0.0745P)^2^+0.1946P] where P=(Fo^2^+2Fc^2^)/3'
_refine_ls_weighting_scheme calc
_refine_ls_wR_factor_gt 0.1447
_refine_ls_wR_factor_ref 0.1806
_reflns_Friedel_coverage 0.000
_reflns_number_gt 3248
_reflns_number_total 6083
_reflns_threshold_expression 'I > 2\s(I)'
_cod_data_source_file c8ob02979b2.cif
_cod_data_source_block sf20180202_jf_0m
_cod_depositor_comments 'Adding full bibliography for 7156632.cif.'
_cod_original_cell_volume 1447.2(6)
_cod_database_code 7156632
_shelx_shelxl_version_number 2017/1
_shelx_space_group_comment
;
The symmetry employed for this shelxl refinement is uniquely defined
by the following loop, which should always be used as a source of
symmetry information in preference to the above space-group names.
They are only intended as comments.
;
_shelx_estimated_absorpt_t_max 0.992
_shelx_estimated_absorpt_t_min 0.978
_olex2_refinement_description
;
1. Fixed Uiso
 At 1.2 times of:
  All C(H) groups, All C(H,H) groups
 At 1.5 times of:
  All C(H,H,H) groups, All O(H) groups
2.a Ternary CH refined with riding coordinates:
 C7(H7)
2.b Secondary CH2 refined with riding coordinates:
 C8(H8A,H8B), C11(H11A,H11B), C19(H19A,H19B)
2.c Aromatic/amide H refined with riding coordinates:
 C2(H2A), C3(H3), C4(H4), C5(H5), C13(H13), C14(H14), C15(H15), C16(H16),
 C17(H17), C22(H22), C26(H26)
2.d Idealised Me refined as rotating group:
 C20(H20A,H20B,H20C), C28(H28A,H28B,H28C), C29(H29A,H29B,H29C), C30(H30A,H30B,
 H30C), C32(H32A,H32B,H32C), C33(H33A,H33B,H33C), C34(H34A,H34B,H34C)
2.e Idealised tetrahedral OH refined as rotating group:
 O2(H2)
;
_olex2_submission_special_instructions 'No special instructions were received'

loop_
_space_group_symop_operation_xyz
'x, y, z'
'-x, -y, -z'

loop_
_atom_site_label
_atom_site_type_symbol
_atom_site_fract_x
_atom_site_fract_y
_atom_site_fract_z
_atom_site_U_iso_or_equiv
_atom_site_adp_type
_atom_site_occupancy
_atom_site_site_symmetry_order
_atom_site_calc_flag
_atom_site_refinement_flags_posn
O1 O 0.55218(17) 0.66971(18) 0.30797(18) 0.0477(5) Uani 1 1 d .
O2 O 0.11490(18) 0.30319(18) 0.31122(19) 0.0527(5) Uani 1 1 d .
H2 H 0.150376 0.222524 0.333761 0.079 Uiso 1 1 calc GR
O3 O 0.1896(2) 1.0390(2) 0.3480(3) 0.0933(9) Uani 1 1 d .
O4 O 0.18656(18) 0.95087(19) 0.23002(19) 0.0548(5) Uani 1 1 d .
C1 C 0.6078(2) 0.5371(3) 0.3194(2) 0.0385(6) Uani 1 1 d .
C2 C 0.7397(3) 0.4802(3) 0.3062(3) 0.0498(7) Uani 1 1 d .
H2A H 0.786100 0.530898 0.285050 0.060 Uiso 1 1 calc R
C3 C 0.8009(3) 0.3474(3) 0.3250(3) 0.0557(8) Uani 1 1 d .
H3 H 0.889593 0.307401 0.317934 0.067 Uiso 1 1 calc R
C4 C 0.7324(3) 0.2729(3) 0.3541(3) 0.0546(8) Uani 1 1 d .
H4 H 0.774326 0.182764 0.367573 0.066 Uiso 1 1 calc R
C5 C 0.6010(3) 0.3328(3) 0.3633(2) 0.0460(7) Uani 1 1 d .
H5 H 0.555176 0.282375 0.381362 0.055 Uiso 1 1 calc R
C6 C 0.5359(2) 0.4660(3) 0.3462(2) 0.0356(6) Uani 1 1 d .
C7 C 0.3921(2) 0.5390(3) 0.3574(2) 0.0405(6) Uani 1 1 d .
H7 H 0.360796 0.543687 0.438875 0.049 Uiso 1 1 calc R
C8 C 0.3631(3) 0.6799(3) 0.2709(3) 0.0450(7) Uani 1 1 d .
H8A H 0.394838 0.679745 0.188769 0.054 Uiso 1 1 calc R
H8B H 0.271264 0.730008 0.278721 0.054 Uiso 1 1 calc R
C9 C 0.4245(2) 0.7430(3) 0.2975(2) 0.0408(6) Uani 1 1 d .
C10 C 0.3754(3) 0.8599(3) 0.3128(2) 0.0416(7) Uani 1 1 d .
C11 C 0.4525(3) 0.9005(3) 0.3495(2) 0.0454(7) Uani 1 1 d .
H11A H 0.519855 0.821675 0.389407 0.054 Uiso 1 1 calc R
H11B H 0.397317 0.944710 0.407555 0.054 Uiso 1 1 calc R
C12 C 0.5128(2) 0.9906(3) 0.2471(2) 0.0415(7) Uani 1 1 d .
C13 C 0.5690(3) 0.9693(3) 0.1385(3) 0.0602(9) Uani 1 1 d .
H13 H 0.563912 0.903238 0.125190 0.072 Uiso 1 1 calc R
C14 C 0.6330(4) 1.0453(4) 0.0491(3) 0.0760(11) Uani 1 1 d .
H14 H 0.670630 1.030570 -0.024084 0.091 Uiso 1 1 calc R
C15 C 0.6406(4) 1.1426(4) 0.0690(3) 0.0763(11) Uani 1 1 d .
H15 H 0.685299 1.192396 0.009762 0.092 Uiso 1 1 calc R
C16 C 0.5836(3) 1.1664(3) 0.1740(3) 0.0681(10) Uani 1 1 d .
H16 H 0.587733 1.233434 0.186429 0.082 Uiso 1 1 calc R
C17 C 0.5192(3) 1.0911(3) 0.2627(3) 0.0521(8) Uani 1 1 d .
H17 H 0.479374 1.108674 0.334363 0.063 Uiso 1 1 calc R
C18 C 0.2439(3) 0.9565(3) 0.2998(3) 0.0498(7) Uani 1 1 d .
C19 C 0.0571(3) 1.0483(3) 0.2152(4) 0.0747(11) Uani 1 1 d .
H19A H 0.054643 1.136208 0.189129 0.090 Uiso 1 1 calc R
H19B H -0.000219 1.033626 0.291076 0.090 Uiso 1 1 calc R
C20 C 0.0171(4) 1.0353(5) 0.1245(4) 0.1015(14) Uani 1 1 d .
H20A H 0.070578 1.056238 0.048341 0.152 Uiso 1 1 calc GR
H20B H -0.070286 1.094852 0.117341 0.152 Uiso 1 1 calc GR
H20C H 0.025022 0.946500 0.148669 0.152 Uiso 1 1 calc GR
C21 C 0.3230(2) 0.4717(3) 0.3431(2) 0.0373(6) Uani 1 1 d .
C22 C 0.2683(2) 0.3960(2) 0.4440(2) 0.0380(6) Uani 1 1 d .
H22 H 0.278735 0.384054 0.519011 0.046 Uiso 1 1 calc R
C23 C 0.1984(2) 0.3365(2) 0.4390(2) 0.0372(6) Uani 1 1 d .
C24 C 0.1877(2) 0.3548(2) 0.3237(2) 0.0378(6) Uani 1 1 d .
C25 C 0.2421(3) 0.4306(3) 0.2177(2) 0.0400(6) Uani 1 1 d .
C26 C 0.3098(2) 0.4870(3) 0.2314(2) 0.0423(7) Uani 1 1 d .
H26 H 0.347750 0.536928 0.162845 0.051 Uiso 1 1 calc R
C27 C 0.2217(3) 0.4583(3) 0.0921(3) 0.0520(8) Uani 1 1 d .
C28 C 0.0792(3) 0.5427(4) 0.0820(3) 0.0792(11) Uani 1 1 d .
H28A H 0.029005 0.494273 0.140299 0.119 Uiso 1 1 calc GR
H28B H 0.066143 0.563873 0.002652 0.119 Uiso 1 1 calc GR
H28C H 0.053674 0.622541 0.096667 0.119 Uiso 1 1 calc GR
C29 C 0.2623(3) 0.3316(3) 0.0666(3) 0.0710(10) Uani 1 1 d .
H29A H 0.350535 0.277421 0.075040 0.106 Uiso 1 1 calc GR
H29B H 0.251461 0.354045 -0.013850 0.106 Uiso 1 1 calc GR
H29C H 0.210354 0.284183 0.122744 0.106 Uiso 1 1 calc GR
C30 C 0.2987(4) 0.5352(4) -0.0075(3) 0.0863(13) Uani 1 1 d .
H30A H 0.268446 0.620367 -0.001086 0.130 Uiso 1 1 calc GR
H30B H 0.288425 0.545736 -0.084558 0.130 Uiso 1 1 calc GR
H30C H 0.387513 0.487768 0.000588 0.130 Uiso 1 1 calc GR
C31 C 0.1376(2) 0.2556(3) 0.5560(2) 0.0405(6) Uani 1 1 d .
C32 C 0.2113(3) 0.1096(3) 0.5731(3) 0.0583(8) Uani 1 1 d .
H32A H 0.198272 0.090789 0.512732 0.087 Uiso 1 1 calc GR
H32B H 0.181362 0.058957 0.651431 0.087 Uiso 1 1 calc GR
H32C H 0.300797 0.086898 0.565847 0.087 Uiso 1 1 calc GR
C33 C -0.0037(3) 0.2965(4) 0.5576(3) 0.0749(11) Uani 1 1 d .
H33A H -0.045884 0.390888 0.532919 0.112 Uiso 1 1 calc GR
H33B H -0.042305 0.258682 0.637580 0.112 Uiso 1 1 calc GR
H33C H -0.011668 0.265828 0.503354 0.112 Uiso 1 1 calc GR
C34 C 0.1442(4) 0.2742(4) 0.6663(3) 0.0740(11) Uani 1 1 d .
H34A H 0.232071 0.244067 0.672364 0.111 Uiso 1 1 calc GR
H34B H 0.103878 0.224341 0.737503 0.111 Uiso 1 1 calc GR
H34C H 0.100844 0.365919 0.658260 0.111 Uiso 1 1 calc GR

loop_
_atom_site_aniso_label
_atom_site_aniso_U_11
_atom_site_aniso_U_22
_atom_site_aniso_U_33
_atom_site_aniso_U_23
_atom_site_aniso_U_13
_atom_site_aniso_U_12
O1 0.0391(11) 0.0485(12) 0.0701(13) -0.0288(10) -0.0084(9) -0.0202(10)
O2 0.0589(13) 0.0495(12) 0.0664(14) -0.0124(11) -0.0229(11) -0.0316(11)
O3 0.0795(17) 0.0715(17) 0.152(3) -0.0752(18) -0.0375(17) -0.0011(14)
O4 0.0457(12) 0.0525(13) 0.0665(14) -0.0240(10) -0.0141(10) -0.0128(10)
C1 0.0392(16) 0.0458(16) 0.0387(15) -0.0185(12) -0.0077(12) -0.0179(14)
C2 0.0392(17) 0.064(2) 0.0599(19) -0.0294(16) -0.0042(14) -0.0254(16)
C3 0.0388(17) 0.064(2) 0.071(2) -0.0351(17) -0.0122(15) -0.0118(16)
C4 0.0477(19) 0.0440(17) 0.066(2) -0.0178(15) -0.0164(15) -0.0099(16)
C5 0.0460(18) 0.0422(17) 0.0502(17) -0.0093(13) -0.0129(13) -0.0198(15)
C6 0.0356(14) 0.0427(15) 0.0324(14) -0.0108(11) -0.0064(11) -0.0194(13)
C7 0.0423(16) 0.0447(16) 0.0428(16) -0.0153(13) -0.0071(12) -0.0227(14)
C8 0.0429(16) 0.0387(16) 0.0589(18) -0.0165(13) -0.0157(13) -0.0152(14)
C9 0.0357(15) 0.0439(16) 0.0474(16) -0.0186(13) -0.0034(12) -0.0183(13)
C10 0.0451(17) 0.0432(16) 0.0434(16) -0.0171(13) -0.0021(13) -0.0236(14)
C11 0.0535(18) 0.0457(17) 0.0476(17) -0.0188(14) -0.0060(13) -0.0259(15)
C12 0.0425(16) 0.0419(16) 0.0459(16) -0.0117(13) -0.0108(13) -0.0211(14)
C13 0.071(2) 0.072(2) 0.055(2) -0.0273(17) 0.0003(17) -0.042(2)
C14 0.083(3) 0.103(3) 0.053(2) -0.023(2) 0.0063(18) -0.058(2)
C15 0.084(3) 0.089(3) 0.066(3) 0.002(2) -0.018(2) -0.062(2)
C16 0.090(3) 0.059(2) 0.073(2) -0.0066(18) -0.027(2) -0.046(2)
C17 0.0578(19) 0.0472(18) 0.059(2) -0.0162(15) -0.0128(15) -0.0257(16)
C18 0.0522(18) 0.0412(17) 0.063(2) -0.0215(15) -0.0044(15) -0.0234(15)
C19 0.047(2) 0.059(2) 0.111(3) -0.033(2) -0.0235(19) -0.0047(18)
C20 0.075(3) 0.115(4) 0.105(3) -0.026(3) -0.038(2) -0.024(3)
C21 0.0304(14) 0.0385(15) 0.0478(16) -0.0170(13) -0.0079(12) -0.0137(12)
C22 0.0363(15) 0.0385(15) 0.0405(15) -0.0134(12) -0.0077(12) -0.0145(13)
C23 0.0291(14) 0.0342(14) 0.0469(16) -0.0156(12) -0.0052(12) -0.0103(12)
C24 0.0334(15) 0.0353(14) 0.0515(17) -0.0155(13) -0.0093(12) -0.0161(13)
C25 0.0408(15) 0.0402(15) 0.0447(16) -0.0142(13) -0.0100(12) -0.0182(13)
C26 0.0444(16) 0.0453(16) 0.0427(16) -0.0132(13) -0.0037(12) -0.0254(14)
C27 0.064(2) 0.0569(19) 0.0475(18) -0.0132(14) -0.0159(15) -0.0328(17)
C28 0.089(3) 0.074(3) 0.076(3) -0.014(2) -0.043(2) -0.024(2)
C29 0.089(3) 0.080(2) 0.063(2) -0.0327(19) -0.0150(19) -0.037(2)
C30 0.134(3) 0.122(3) 0.043(2) -0.010(2) -0.011(2) -0.097(3)
C31 0.0394(15) 0.0358(15) 0.0459(16) -0.0125(12) -0.0021(12) -0.0188(13)
C32 0.064(2) 0.0398(17) 0.058(2) -0.0117(14) -0.0079(16) -0.0162(16)
C33 0.0410(19) 0.076(3) 0.080(2) -0.008(2) -0.0013(17) -0.0240(19)
C34 0.099(3) 0.091(3) 0.053(2) -0.0310(19) 0.0149(19) -0.065(2)

loop_
_atom_type_symbol
_atom_type_description
_atom_type_scat_dispersion_real
_atom_type_scat_dispersion_imag
_atom_type_scat_source
C C 0.0033 0.0016 'International Tables Vol C Tables 4.2.6.8 and 6.1.1.4'
H H 0.0000 0.0000 'International Tables Vol C Tables 4.2.6.8 and 6.1.1.4'
O O 0.0106 0.0060 'International Tables Vol C Tables 4.2.6.8 and 6.1.1.4'

loop_
_geom_angle_atom_site_label_1
_geom_angle_atom_site_label_2
_geom_angle_atom_site_label_3
_geom_angle
C9 O1 C1 120.5(2)
C24 O2 H2 109.5
C18 O4 C19 116.8(2)
C2 C1 O1 115.4(2)
C2 C1 C6 122.3(3)
C6 C1 O1 122.3(2)
C1 C2 H2A 120.6
C3 C2 C1 118.7(3)
C3 C2 H2A 120.6
C2 C3 H3 119.7
C2 C3 C4 120.6(3)
C4 C3 H3 119.7
C3 C4 H4 120.2
C3 C4 C5 119.5(3)
C5 C4 H4 120.2
C4 C5 H5 119.2
C4 C5 C6 121.5(3)
C6 C5 H5 119.2
C1 C6 C7 117.6(2)
C5 C6 C1 117.3(2)
C5 C6 C7 125.1(2)
C6 C7 H7 106.8
C6 C7 C8 108.0(2)
C6 C7 C21 114.7(2)
C8 C7 H7 106.8
C21 C7 H7 106.8
C21 C7 C8 113.3(2)
C7 C8 H8A 109.6
C7 C8 H8B 109.6
H8A C8 H8B 108.1
C9 C8 C7 110.2(2)
C9 C8 H8A 109.6
C9 C8 H8B 109.6
O1 C9 C8 114.9(2)
C10 C9 O1 114.9(2)
C10 C9 C8 130.2(2)
C9 C10 C11 121.6(2)
C9 C10 C18 124.2(3)
C18 C10 C11 114.2(2)
C10 C11 H11A 108.5
C10 C11 H11B 108.5
C10 C11 C12 115.0(2)
H11A C11 H11B 107.5
C12 C11 H11A 108.5
C12 C11 H11B 108.5
C13 C12 C11 121.0(2)
C17 C12 C11 120.7(3)
C17 C12 C13 118.3(3)
C12 C13 H13 119.7
C12 C13 C14 120.6(3)
C14 C13 H13 119.7
C13 C14 H14 120.2
C15 C14 C13 119.6(3)
C15 C14 H14 120.2
C14 C15 H15 119.8
C16 C15 C14 120.4(3)
C16 C15 H15 119.8
C15 C16 H16 120.1
C15 C16 C17 119.8(3)
C17 C16 H16 120.1
C12 C17 C16 121.3(3)
C12 C17 H17 119.4
C16 C17 H17 119.4
O3 C18 O4 120.7(3)
O3 C18 C10 122.5(3)
O4 C18 C10 116.7(2)
O4 C19 H19A 110.1
O4 C19 H19B 110.1
O4 C19 C20 108.2(3)
H19A C19 H19B 108.4
C20 C19 H19A 110.1
C20 C19 H19B 110.1
C19 C20 H20A 109.5
C19 C20 H20B 109.5
C19 C20 H20C 109.5
H20A C20 H20B 109.5
H20A C20 H20C 109.5
H20B C20 H20C 109.5
C22 C21 C7 119.5(2)
C22 C21 C26 118.4(2)
C26 C21 C7 122.1(2)
C21 C22 H22 118.4
C21 C22 C23 123.1(2)
C23 C22 H22 118.4
C22 C23 C24 116.4(2)
C22 C23 C31 120.1(2)
C24 C23 C31 123.5(2)
O2 C24 C23 119.9(2)
O2 C24 C25 117.2(2)
C23 C24 C25 122.8(2)
C24 C25 C27 122.4(2)
C26 C25 C24 116.8(2)
C26 C25 C27 120.7(2)
C21 C26 C25 122.5(3)
C21 C26 H26 118.8
C25 C26 H26 118.8
C28 C27 C25 108.8(2)
C29 C27 C25 112.8(2)
C29 C27 C28 109.1(3)
C30 C27 C25 111.5(2)
C30 C27 C28 107.7(3)
C30 C27 C29 106.7(3)
C27 C28 H28A 109.5
C27 C28 H28B 109.5
C27 C28 H28C 109.5
H28A C28 H28B 109.5
H28A C28 H28C 109.5
H28B C28 H28C 109.5
C27 C29 H29A 109.5
C27 C29 H29B 109.5
C27 C29 H29C 109.5
H29A C29 H29B 109.5
H29A C29 H29C 109.5
H29B C29 H29C 109.5
C27 C30 H30A 109.5
C27 C30 H30B 109.5
C27 C30 H30C 109.5
H30A C30 H30B 109.5
H30A C30 H30C 109.5
H30B C30 H30C 109.5
C32 C31 C23 109.7(2)
C32 C31 C33 110.5(2)
C32 C31 C34 106.5(2)
C33 C31 C23 112.2(2)
C33 C31 C34 106.3(2)
C34 C31 C23 111.4(2)
C31 C32 H32A 109.5
C31 C32 H32B 109.5
C31 C32 H32C 109.5
H32A C32 H32B 109.5
H32A C32 H32C 109.5
H32B C32 H32C 109.5
C31 C33 H33A 109.5
C31 C33 H33B 109.5
C31 C33 H33C 109.5
H33A C33 H33B 109.5
H33A C33 H33C 109.5
H33B C33 H33C 109.5
C31 C34 H34A 109.5
C31 C34 H34B 109.5
C31 C34 H34C 109.5
H34A C34 H34B 109.5
H34A C34 H34C 109.5
H34B C34 H34C 109.5

loop_
_geom_bond_atom_site_label_1
_geom_bond_atom_site_label_2
_geom_bond_distance
O1 C1 1.390(3)
O1 C9 1.380(3)
O2 H2 0.8200
O2 C24 1.386(3)
O3 C18 1.206(3)
O4 C18 1.328(3)
O4 C19 1.453(3)
C1 C2 1.381(4)
C1 C6 1.382(3)
C2 H2A 0.9300
C2 C3 1.372(4)
C3 H3 0.9300
C3 C4 1.375(4)
C4 H4 0.9300
C4 C5 1.379(4)
C5 H5 0.9300
C5 C6 1.382(4)
C6 C7 1.512(4)
C7 H7 0.9800
C7 C8 1.523(4)
C7 C21 1.521(3)
C8 H8A 0.9700
C8 H8B 0.9700
C8 C9 1.489(3)
C9 C10 1.340(3)
C10 C11 1.508(3)
C10 C18 1.466(4)
C11 H11A 0.9700
C11 H11B 0.9700
C11 C12 1.515(4)
C12 C13 1.380(4)
C12 C17 1.373(4)
C13 H13 0.9300
C13 C14 1.384(4)
C14 H14 0.9300
C14 C15 1.374(5)
C15 H15 0.9300
C15 C16 1.351(5)
C16 H16 0.9300
C16 C17 1.378(4)
C17 H17 0.9300
C19 H19A 0.9700
C19 H19B 0.9700
C19 C20 1.469(5)
C20 H20A 0.9600
C20 H20B 0.9600
C20 H20C 0.9600
C21 C22 1.376(4)
C21 C26 1.384(3)
C22 H22 0.9300
C22 C23 1.387(3)
C23 C24 1.404(3)
C23 C31 1.540(4)
C24 C25 1.406(4)
C25 C26 1.388(3)
C25 C27 1.539(4)
C26 H26 0.9300
C27 C28 1.539(4)
C27 C29 1.538(4)
C27 C30 1.530(4)
C28 H28A 0.9600
C28 H28B 0.9600
C28 H28C 0.9600
C29 H29A 0.9600
C29 H29B 0.9600
C29 H29C 0.9600
C30 H30A 0.9600
C30 H30B 0.9600
C30 H30C 0.9600
C31 C32 1.520(4)
C31 C33 1.525(4)
C31 C34 1.532(4)
C32 H32A 0.9600
C32 H32B 0.9600
C32 H32C 0.9600
C33 H33A 0.9600
C33 H33B 0.9600
C33 H33C 0.9600
C34 H34A 0.9600
C34 H34B 0.9600
C34 H34C 0.9600

loop_
_geom_hbond_atom_site_label_D
_geom_hbond_atom_site_label_H
_geom_hbond_atom_site_label_A
_geom_hbond_distance_DH
_geom_hbond_distance_HA
_geom_hbond_distance_DA
_geom_hbond_angle_DHA
_geom_hbond_site_symmetry_A
_geom_hbond_publ_flag
O2 H2 O3 0.82 2.00 2.777(3) 156.8 1_545 yes
C8 H8B O4 0.97 2.25 2.880(3) 121.4 . yes
